data_7028833
loop_
_publ_author_name
'Hitomi, Yutaka'
'Iwamoto, Yuji'
'Kodera, Masahito'

_publ_section_title
;
 Electronic tuning of nitric oxide release from manganese nitrosyl
 complexes by visible light irradiation: enhancement of nitric oxide
 release efficiency by the nitro-substituted quinoline ligand.
;
_journal_issue 5
_journal_name_full 'Dalton transactions (Cambridge, England : 2003)'
_journal_page_first 2161
_journal_page_last 2167
_journal_paper_doi 10.1039/c3dt51719e
_journal_volume 43
_journal_year 2014
_chemical_formula_moiety 'C25 H22 Cl Mn N8 O8'
_chemical_formula_sum 'C25 H22 Cl Mn N8 O8'
_chemical_formula_weight 652.90
_chemical_name_common '[[Mn(dpaqNO2)(NO)]ClO4'
_space_group_IT_number 7
_symmetry_cell_setting monoclinic
_symmetry_Int_Tables_number 7
_symmetry_space_group_name_Hall 'P -2yc'
_symmetry_space_group_name_H-M 'P 1 c 1'
_atom_sites_solution_hydrogens geom
_atom_sites_solution_primary direct
_atom_sites_solution_secondary difmap
_audit_creation_method SHELXL-97
_cell_angle_alpha 90.00
_cell_angle_beta 98.8707(11)
_cell_angle_gamma 90.00
_cell_formula_units_Z 2
_cell_length_a 8.50240(10)
_cell_length_b 7.29870(10)
_cell_length_c 21.7032(5)
_cell_measurement_reflns_used 10584
_cell_measurement_temperature 113(2)
_cell_measurement_theta_max 68.255
_cell_measurement_theta_min 4.125
_cell_volume 1330.71(4)
_computing_data_collection 'RIGAKU CrystalClear'
_computing_molecular_graphics 'Yadokari-XG 2009 (Wakita Nemoto et al., 2009)'
_computing_publication_material 'Yadokari-XG 2009 (Wakita,Nemoto et al., 2009)'
_computing_structure_refinement 'SHELXL-97 (Sheldrick, 1997)'
_computing_structure_solution 'SHELXS-97 (Sheldrick, 1990)'
_diffrn_ambient_temperature 123(2)
_diffrn_detector_area_resol_mean 10.0
_diffrn_measured_fraction_theta_full 0.995
_diffrn_measured_fraction_theta_max 0.995
_diffrn_measurement_device_type 'RIGAKU R-AXISIP'
_diffrn_measurement_method \w
_diffrn_radiation_detector IP
_diffrn_radiation_monochromator graphite
_diffrn_radiation_type CuK\a
_diffrn_radiation_wavelength 1.54187
_diffrn_reflns_av_R_equivalents 0.0777
_diffrn_reflns_av_sigmaI/netI 0.1051
_diffrn_reflns_limit_h_max 9
_diffrn_reflns_limit_h_min -9
_diffrn_reflns_limit_k_max 7
_diffrn_reflns_limit_k_min -7
_diffrn_reflns_limit_l_max 23
_diffrn_reflns_limit_l_min -23
_diffrn_reflns_number 10774
_diffrn_reflns_theta_full 54.99
_diffrn_reflns_theta_max 54.99
_diffrn_reflns_theta_min 4.12
_diffrn_source 'fine-focus sealed tube'
_diffrn_standards_number 0
_exptl_absorpt_coefficient_mu 5.549
_exptl_absorpt_correction_T_max 0.6069
_exptl_absorpt_correction_T_min 0.2868
_exptl_absorpt_correction_type empirical
_exptl_absorpt_process_details
;
Higashi, T. (1995). Program for Absorption Correction.
Rigaku Corporation, Tokyo, Japan.
;
_exptl_crystal_colour brown
_exptl_crystal_density_diffrn 1.629
_exptl_crystal_density_method 'not measured'
_exptl_crystal_description chip
_exptl_crystal_F_000 668
_exptl_crystal_size_max 0.30
_exptl_crystal_size_mid 0.10
_exptl_crystal_size_min 0.10
_refine_diff_density_max 0.513
_refine_diff_density_min -0.384
_refine_diff_density_rms 0.063
_refine_ls_abs_structure_details 'Flack H D (1983), Acta Cryst. A39, 876-881'
_refine_ls_abs_structure_Flack -0.010(7)
_refine_ls_extinction_coef 0.0009(3)
_refine_ls_extinction_expression Fc^*^=kFc[1+0.001xFc^2^\l^3^/sin(2\q)]^-1/4^
_refine_ls_extinction_method SHELXL
_refine_ls_goodness_of_fit_ref 1.031
_refine_ls_hydrogen_treatment mixed
_refine_ls_matrix_type full
_refine_ls_number_parameters 390
_refine_ls_number_reflns 2990
_refine_ls_number_restraints 45
_refine_ls_restrained_S_all 1.026
_refine_ls_R_factor_all 0.0599
_refine_ls_R_factor_gt 0.0522
_refine_ls_shift/su_max 0.000
_refine_ls_shift/su_mean 0.000
_refine_ls_structure_factor_coef Fsqd
_refine_ls_weighting_details 'calc w=1/[\s^2^(Fo^2^)+(0.0525P)^2^+0.0000P] where P=(Fo^2^+2Fc^2^)/3'
_refine_ls_weighting_scheme calc
_refine_ls_wR_factor_gt 0.1136
_refine_ls_wR_factor_ref 0.1230
_reflns_number_gt 2648
_reflns_number_total 2990
_reflns_threshold_expression >2sigma(I)
_cod_data_source_file c3dt51719e.txt
_cod_data_source_block ydkr
_cod_original_sg_symbol_H-M 'P c'
_cod_database_code 7028833

loop_
_symmetry_equiv_pos_as_xyz
'x, y, z'
'x, -y, z+1/2'

loop_
_atom_site_label
_atom_site_type_symbol
_atom_site_fract_x
_atom_site_fract_y
_atom_site_fract_z
_atom_site_U_iso_or_equiv
_atom_site_adp_type
_atom_site_occupancy
_atom_site_symmetry_multiplicity
_atom_site_calc_flag
_atom_site_refinement_flags
Mn1 Mn 0.41306(10) 0.84685(11) 0.87261(5) 0.0281(3) Uani 1 1 d .
N1 N 0.4474(7) 0.8163(7) 0.9664(2) 0.0293(14) Uani 1 1 d .
C1 C 0.4055(8) 0.9346(10) 1.0075(3) 0.0392(18) Uani 1 1 d .
H1 H 0.3614 1.0494 0.9933 0.047 Uiso 1 1 calc R
C2 C 0.4252(10) 0.8931(9) 1.0718(3) 0.0425(19) Uani 1 1 d .
H2 H 0.3876 0.9758 1.1000 0.051 Uiso 1 1 calc R
C3 C 0.4981(8) 0.7347(9) 1.0932(3) 0.0374(17) Uani 1 1 d .
H3 H 0.5135 0.7084 1.1366 0.045 Uiso 1 1 calc R
C4 C 0.6273(8) 0.4396(9) 1.0651(3) 0.0330(17) Uani 1 1 d .
C5 C 0.6619(9) 0.3214(9) 1.0191(3) 0.0355(18) Uani 1 1 d .
H5 H 0.7119 0.2076 1.0310 0.043 Uiso 1 1 calc R
C6 C 0.6258(9) 0.3643(8) 0.9564(3) 0.0355(18) Uani 1 1 d .
H6 H 0.6507 0.2811 0.9257 0.043 Uiso 1 1 calc R
C7 C 0.5522(7) 0.5317(8) 0.9389(3) 0.0309(17) Uani 1 1 d .
C8 C 0.5512(9) 0.6090(9) 1.0513(3) 0.0359(18) Uani 1 1 d .
C9 C 0.5182(9) 0.6535(8) 0.9869(3) 0.0333(18) Uani 1 1 d .
N2 N 0.6356(7) 0.9374(7) 0.8578(3) 0.0329(14) Uani 1 1 d .
C10 C 0.6456(9) 0.9719(8) 0.7971(3) 0.0356(18) Uani 1 1 d .
C11 C 0.7850(9) 1.0341(9) 0.7780(4) 0.0395(19) Uani 1 1 d .
H11 H 0.7909 1.0528 0.7351 0.047 Uiso 1 1 calc R
C12 C 0.9111(10) 1.0669(10) 0.8221(4) 0.053(2) Uani 1 1 d .
H12 H 1.0057 1.1150 0.8101 0.064 Uiso 1 1 calc R
C13 C 0.9067(9) 1.0323(9) 0.8847(4) 0.042(2) Uani 1 1 d .
H13 H 0.9966 1.0534 0.9157 0.050 Uiso 1 1 calc R
C14 C 0.7665(9) 0.9663(9) 0.8996(3) 0.0382(18) Uani 1 1 d .
H14 H 0.7618 0.9394 0.9421 0.046 Uiso 1 1 calc R
N3 N 0.1957(6) 0.7161(7) 0.8573(3) 0.0296(13) Uani 1 1 d .
C15 C 0.1326(8) 0.7068(8) 0.7969(4) 0.0330(18) Uani 1 1 d .
C16 C -0.0059(9) 0.6120(9) 0.7752(4) 0.044(2) Uani 1 1 d .
H16 H -0.0466 0.6070 0.7319 0.053 Uiso 1 1 calc R
C17 C -0.0833(10) 0.5247(10) 0.8187(4) 0.053(2) Uani 1 1 d .
H17 H -0.1798 0.4605 0.8055 0.064 Uiso 1 1 calc R
C18 C -0.0204(9) 0.5311(10) 0.8808(4) 0.049(2) Uani 1 1 d .
H18 H -0.0710 0.4692 0.9108 0.059 Uiso 1 1 calc R
C19 C 0.1184(9) 0.6297(9) 0.8988(4) 0.040(2) Uani 1 1 d .
H19 H 0.1607 0.6366 0.9419 0.048 Uiso 1 1 calc R
N4 N 0.5048(6) 0.6004(7) 0.8795(2) 0.0242(13) Uani 1 1 d .
C20 C 0.5143(8) 0.5022(9) 0.8266(3) 0.0320(17) Uani 1 1 d .
O1 O 0.5603(6) 0.3455(6) 0.8223(2) 0.0401(13) Uani 1 1 d .
N5 N 0.3958(6) 0.8008(7) 0.7785(2) 0.0245(12) Uani 1 1 d .
C21 C 0.4908(8) 0.9460(9) 0.7531(3) 0.0320(17) Uani 1 1 d .
H21 H 0.4302 1.0623 0.7488 0.038 Uiso 1 1 calc R
H21A H 0.5131 0.9097 0.7113 0.038 Uiso 1 1 calc R
C22 C 0.2241(8) 0.8104(9) 0.7531(3) 0.0336(18) Uani 1 1 d .
H22 H 0.2042 0.7548 0.7110 0.040 Uiso 1 1 calc R
H22A H 0.1888 0.9397 0.7497 0.040 Uiso 1 1 calc R
C23 C 0.4610(9) 0.6142(8) 0.7677(3) 0.0381(19) Uani 1 1 d .
H23 H 0.5528 0.6289 0.7452 0.046 Uiso 1 1 calc R
H23A H 0.3783 0.5441 0.7404 0.046 Uiso 1 1 calc R
N6 N 0.3324(6) 1.0542(7) 0.8712(3) 0.0274(13) Uani 1 1 d .
O2 O 0.2804(8) 1.1967(9) 0.8741(3) 0.0792(19) Uani 1 1 d .
N7 N 0.6757(7) 0.3804(10) 1.1298(3) 0.0418(16) Uani 1 1 d .
O3 O 0.6920(6) 0.2154(7) 1.1406(2) 0.0520(14) Uani 1 1 d .
O4 O 0.7041(6) 0.4998(8) 1.1702(2) 0.0479(14) Uani 1 1 d .
Cl1 Cl 0.1377(2) 0.3352(2) 1.07024(8) 0.0413(5) Uani 1 1 d D
O5 O 0.1023(6) 0.1950(6) 1.0245(2) 0.0720(18) Uani 1 1 d DU
O6 O 0.0191(5) 0.3341(6) 1.1112(2) 0.0488(14) Uani 1 1 d DU
O7 O 0.2915(5) 0.3019(6) 1.1066(2) 0.0507(14) Uani 1 1 d DU
O8 O 0.1379(7) 0.5099(6) 1.0411(2) 0.0668(17) Uani 1 1 d DU
C24 C -0.0421(11) 0.1754(10) 0.6041(5) 0.059(2) Uani 1 1 d .
H24 H -0.1425 0.1422 0.6181 0.089 Uiso 1 1 calc R
H24A H -0.0043 0.0718 0.5816 0.089 Uiso 1 1 calc R
H24B H -0.0593 0.2817 0.5763 0.089 Uiso 1 1 calc R
C25 C 0.0756(13) 0.2202(10) 0.6576(4) 0.054(2) Uani 1 1 d .
N8 N 0.1697(10) 0.2549(9) 0.6986(4) 0.068(2) Uani 1 1 d .

loop_
_atom_site_aniso_label
_atom_site_aniso_U_11
_atom_site_aniso_U_22
_atom_site_aniso_U_33
_atom_site_aniso_U_23
_atom_site_aniso_U_13
_atom_site_aniso_U_12
Mn1 0.0325(7) 0.0190(6) 0.0330(6) -0.0004(5) 0.0060(5) 0.0024(5)
N1 0.025(4) 0.027(3) 0.035(4) -0.006(3) 0.003(3) 0.000(3)
C1 0.037(5) 0.032(4) 0.046(5) -0.001(4) -0.002(4) -0.003(4)
C2 0.048(5) 0.032(4) 0.046(5) -0.011(4) 0.004(4) 0.009(4)
C3 0.034(4) 0.046(5) 0.031(4) -0.001(4) 0.003(3) -0.002(4)
C4 0.029(4) 0.031(4) 0.037(4) 0.012(4) 0.000(3) -0.007(3)
C5 0.037(5) 0.024(4) 0.044(5) 0.012(3) 0.003(4) 0.002(3)
C6 0.048(5) 0.024(4) 0.032(4) 0.004(3) -0.005(4) 0.003(3)
C7 0.020(4) 0.026(4) 0.050(5) -0.001(3) 0.014(3) -0.005(3)
C8 0.035(5) 0.028(4) 0.043(5) -0.001(3) 0.002(4) -0.001(3)
C9 0.038(5) 0.014(4) 0.044(5) 0.009(3) -0.003(4) -0.001(3)
N2 0.033(4) 0.017(3) 0.048(4) -0.005(3) 0.006(3) 0.006(3)
C10 0.050(5) 0.015(3) 0.037(5) -0.002(3) -0.008(4) 0.003(3)
C11 0.039(5) 0.020(4) 0.065(5) -0.010(3) 0.025(4) -0.007(3)
C12 0.056(6) 0.024(4) 0.083(7) -0.020(4) 0.019(6) -0.012(4)
C13 0.021(4) 0.034(4) 0.071(6) -0.018(4) 0.010(4) 0.003(4)
C14 0.039(5) 0.029(4) 0.044(4) -0.008(3) -0.002(4) 0.009(4)
N3 0.026(3) 0.026(3) 0.036(3) 0.002(3) 0.003(3) 0.003(3)
C15 0.012(4) 0.022(4) 0.065(6) 0.004(3) 0.003(4) 0.004(3)
C16 0.044(5) 0.026(4) 0.059(5) 0.004(4) -0.003(4) -0.001(4)
C17 0.033(5) 0.027(5) 0.097(7) -0.003(4) 0.004(5) -0.001(3)
C18 0.047(6) 0.034(5) 0.066(6) 0.008(4) 0.013(4) 0.002(4)
C19 0.045(6) 0.033(4) 0.046(5) -0.001(3) 0.018(4) -0.004(4)
N4 0.025(3) 0.020(3) 0.028(3) 0.005(3) 0.005(3) 0.001(2)
C20 0.034(5) 0.026(4) 0.034(4) -0.003(3) -0.001(3) -0.009(3)
O1 0.057(4) 0.020(3) 0.047(3) -0.003(2) 0.016(3) 0.003(2)
N5 0.012(3) 0.028(3) 0.033(3) -0.005(2) 0.005(2) -0.003(2)
C21 0.036(5) 0.027(4) 0.034(4) 0.003(3) 0.009(3) 0.003(3)
C22 0.025(4) 0.033(4) 0.047(4) -0.005(3) 0.015(4) 0.005(3)
C23 0.056(6) 0.019(3) 0.038(4) -0.002(3) 0.001(4) -0.001(3)
N6 0.029(3) 0.011(3) 0.045(3) 0.000(2) 0.014(3) -0.001(2)
O2 0.085(5) 0.077(5) 0.076(5) 0.007(4) 0.013(4) -0.012(4)
N7 0.025(4) 0.059(5) 0.042(4) 0.013(4) 0.009(3) 0.003(3)
O3 0.041(3) 0.055(4) 0.060(4) 0.032(3) 0.008(3) 0.004(3)
O4 0.039(3) 0.067(4) 0.038(3) 0.005(3) 0.005(2) 0.005(3)
Cl1 0.0486(13) 0.0353(11) 0.0413(11) 0.0014(8) 0.0114(10) 0.0037(9)
O5 0.087(5) 0.064(4) 0.062(4) -0.029(3) 0.001(4) 0.000(3)
O6 0.034(3) 0.068(4) 0.045(3) 0.004(2) 0.012(3) 0.004(2)
O7 0.035(3) 0.055(3) 0.061(4) 0.000(3) 0.003(3) 0.007(3)
O8 0.095(5) 0.053(3) 0.054(4) 0.013(3) 0.018(3) 0.012(3)
C24 0.052(6) 0.047(5) 0.083(7) 0.001(4) 0.023(5) -0.002(4)
C25 0.085(8) 0.028(5) 0.051(6) 0.002(4) 0.013(5) 0.012(5)
N8 0.084(6) 0.045(4) 0.070(6) 0.009(4) -0.004(5) 0.007(4)

loop_
_atom_type_symbol
_atom_type_description
_atom_type_scat_dispersion_real
_atom_type_scat_dispersion_imag
_atom_type_scat_source
C C 0.0181 0.0091 'International Tables Vol C Tables 4.2.6.8 and 6.1.1.4'
H H 0.0000 0.0000 'International Tables Vol C Tables 4.2.6.8 and 6.1.1.4'
N N 0.0311 0.0180 'International Tables Vol C Tables 4.2.6.8 and 6.1.1.4'
O O 0.0492 0.0322 'International Tables Vol C Tables 4.2.6.8 and 6.1.1.4'
Cl Cl 0.3639 0.7018 'International Tables Vol C Tables 4.2.6.8 and 6.1.1.4'
Mn Mn -0.5299 2.8052 'International Tables Vol C Tables 4.2.6.8 and 6.1.1.4'

loop_
_geom_angle_atom_site_label_1
_geom_angle_atom_site_label_2
_geom_angle_atom_site_label_3
_geom_angle
N6 Mn1 N4 176.4(2)
N6 Mn1 N1 96.6(2)
N4 Mn1 N1 80.1(2)
N6 Mn1 N5 99.5(2)
N4 Mn1 N5 83.8(2)
N1 Mn1 N5 163.72(18)
N6 Mn1 N3 93.5(2)
N4 Mn1 N3 85.6(2)
N1 Mn1 N3 95.6(2)
N5 Mn1 N3 80.8(2)
N6 Mn1 N2 95.2(2)
N4 Mn1 N2 86.7(2)
N1 Mn1 N2 101.4(2)
N5 Mn1 N2 79.9(2)
N3 Mn1 N2 159.9(2)
C1 N1 C9 119.6(6)
C1 N1 Mn1 126.2(5)
C9 N1 Mn1 114.1(4)
N1 C1 C2 121.3(6)
N1 C1 H1 119.3
C2 C1 H1 119.3
C3 C2 C1 119.9(6)
C3 C2 H2 120.0
C1 C2 H2 120.0
C2 C3 C8 120.3(7)
C2 C3 H3 119.8
C8 C3 H3 119.8
C5 C4 C8 122.4(6)
C5 C4 N7 116.6(6)
C8 C4 N7 121.1(6)
C6 C5 C4 121.9(6)
C6 C5 H5 119.0
C4 C5 H5 119.0
C5 C6 C7 119.2(6)
C5 C6 H6 120.4
C7 C6 H6 120.4
N4 C7 C6 128.7(6)
N4 C7 C9 112.9(5)
C6 C7 C9 118.4(6)
C4 C8 C3 127.9(7)
C4 C8 C9 115.2(6)
C3 C8 C9 116.8(6)
N1 C9 C8 121.8(6)
N1 C9 C7 115.3(6)
C8 C9 C7 122.9(6)
C14 N2 C10 117.3(6)
C14 N2 Mn1 128.9(5)
C10 N2 Mn1 113.8(5)
N2 C10 C11 122.2(6)
N2 C10 C21 114.3(6)
C11 C10 C21 123.4(6)
C12 C11 C10 118.0(8)
C12 C11 H11 121.0
C10 C11 H11 121.0
C11 C12 C13 121.7(8)
C11 C12 H12 119.2
C13 C12 H12 119.2
C14 C13 C12 116.8(7)
C14 C13 H13 121.6
C12 C13 H13 121.6
N2 C14 C13 123.9(7)
N2 C14 H14 118.0
C13 C14 H14 118.0
C15 N3 C19 117.8(6)
C15 N3 Mn1 113.2(4)
C19 N3 Mn1 128.7(5)
N3 C15 C16 123.3(7)
N3 C15 C22 114.9(6)
C16 C15 C22 121.8(7)
C15 C16 C17 117.9(8)
C15 C16 H16 121.1
C17 C16 H16 121.1
C18 C17 C16 119.9(8)
C18 C17 H17 120.1
C16 C17 H17 120.1
C17 C18 C19 118.8(7)
C17 C18 H18 120.6
C19 C18 H18 120.6
N3 C19 C18 122.4(7)
N3 C19 H19 118.8
C18 C19 H19 118.8
C20 N4 C7 123.1(5)
C20 N4 Mn1 119.5(4)
C7 N4 Mn1 117.4(4)
O1 C20 N4 128.2(6)
O1 C20 C23 119.8(6)
N4 C20 C23 112.0(6)
C22 N5 C21 112.8(5)
C22 N5 C23 110.5(5)
C21 N5 C23 110.7(5)
C22 N5 Mn1 106.2(4)
C21 N5 Mn1 107.1(4)
C23 N5 Mn1 109.4(4)
N5 C21 C10 108.8(5)
N5 C21 H21 109.9
C10 C21 H21 109.9
N5 C21 H21A 109.9
C10 C21 H21A 109.9
H21 C21 H21A 108.3
N5 C22 C15 108.3(5)
N5 C22 H22 110.0
C15 C22 H22 110.0
N5 C22 H22A 110.0
C15 C22 H22A 110.0
H22 C22 H22A 108.4
N5 C23 C20 115.1(5)
N5 C23 H23 108.5
C20 C23 H23 108.5
N5 C23 H23A 108.5
C20 C23 H23A 108.5
H23 C23 H23A 107.5
O2 N6 Mn1 175.8(6)
O3 N7 O4 123.4(6)
O3 N7 C4 118.6(6)
O4 N7 C4 118.0(6)
O8 Cl1 O5 110.4(3)
O8 Cl1 O7 109.3(3)
O5 Cl1 O7 109.7(3)
O8 Cl1 O6 109.1(3)
O5 Cl1 O6 109.4(3)
O7 Cl1 O6 108.9(3)
C25 C24 H24 109.5
C25 C24 H24A 109.5
H24 C24 H24A 109.5
C25 C24 H24B 109.5
H24 C24 H24B 109.5
H24A C24 H24B 109.5
N8 C25 C24 178.6(10)

loop_
_geom_bond_atom_site_label_1
_geom_bond_atom_site_label_2
_geom_bond_distance
Mn1 N6 1.660(5)
Mn1 N4 1.957(5)
Mn1 N1 2.024(5)
Mn1 N5 2.052(5)
Mn1 N3 2.061(5)
Mn1 N2 2.075(6)
N1 C1 1.328(8)
N1 C9 1.375(8)
C1 C2 1.413(10)
C1 H1 0.9500
C2 C3 1.360(9)
C2 H2 0.9500
C3 C8 1.415(9)
C3 H3 0.9500
C4 C5 1.385(9)
C4 C8 1.407(9)
C4 N7 1.464(8)
C5 C6 1.384(9)
C5 H5 0.9500
C6 C7 1.398(8)
C6 H6 0.9500
C7 N4 1.382(8)
C7 C9 1.434(9)
C8 C9 1.420(9)
N2 C14 1.339(9)
N2 C10 1.357(8)
C10 C11 1.391(9)
C10 C21 1.514(9)
C11 C12 1.343(11)
C11 H11 0.9500
C12 C13 1.389(10)
C12 H12 0.9500
C13 C14 1.370(10)
C13 H13 0.9500
C14 H14 0.9500
N3 C15 1.340(8)
N3 C19 1.349(8)
C15 C16 1.384(10)
C15 C22 1.519(9)
C16 C17 1.386(10)
C16 H16 0.9500
C17 C18 1.372(10)
C17 H17 0.9500
C18 C19 1.386(10)
C18 H18 0.9500
C19 H19 0.9500
N4 C20 1.367(8)
C20 O1 1.217(7)
C20 C23 1.526(9)
N5 C22 1.481(8)
N5 C21 1.489(8)
N5 C23 1.502(7)
C21 H21 0.9900
C21 H21A 0.9900
C22 H22 0.9900
C22 H22A 0.9900
C23 H23 0.9900
C23 H23A 0.9900
N6 O2 1.136(7)
N7 O3 1.231(7)
N7 O4 1.234(7)
Cl1 O8 1.423(4)
Cl1 O5 1.424(4)
Cl1 O7 1.440(4)
Cl1 O6 1.443(4)
C24 C25 1.449(13)
C24 H24 0.9800
C24 H24A 0.9800
C24 H24B 0.9800
C25 N8 1.130(10)

loop_
_geom_torsion_atom_site_label_1
_geom_torsion_atom_site_label_2
_geom_torsion_atom_site_label_3
_geom_torsion_atom_site_label_4
_geom_torsion
N6 Mn1 N1 C1 2.5(6)
N4 Mn1 N1 C1 -176.3(6)
N5 Mn1 N1 C1 -167.9(7)
N3 Mn1 N1 C1 -91.7(6)
N2 Mn1 N1 C1 99.1(6)
N6 Mn1 N1 C9 -179.0(5)
N4 Mn1 N1 C9 2.2(5)
N5 Mn1 N1 C9 10.6(11)
N3 Mn1 N1 C9 86.8(5)
N2 Mn1 N1 C9 -82.4(5)
C9 N1 C1 C2 -3.0(10)
Mn1 N1 C1 C2 175.4(5)
N1 C1 C2 C3 4.5(11)
C1 C2 C3 C8 -1.5(11)
C8 C4 C5 C6 1.1(11)
N7 C4 C5 C6 -178.3(6)
C4 C5 C6 C7 0.0(11)
C5 C6 C7 N4 -179.3(6)
C5 C6 C7 C9 0.5(10)
C5 C4 C8 C3 174.5(7)
N7 C4 C8 C3 -6.1(11)
C5 C4 C8 C9 -2.5(10)
N7 C4 C8 C9 176.9(6)
C2 C3 C8 C4 -179.6(7)
C2 C3 C8 C9 -2.6(10)
C1 N1 C9 C8 -1.4(10)
Mn1 N1 C9 C8 -180.0(5)
C1 N1 C9 C7 177.3(6)
Mn1 N1 C9 C7 -1.3(7)
C4 C8 C9 N1 -178.5(6)
C3 C8 C9 N1 4.2(10)
C4 C8 C9 C7 3.0(10)
C3 C8 C9 C7 -174.4(6)
N4 C7 C9 N1 -0.9(8)
C6 C7 C9 N1 179.3(6)
N4 C7 C9 C8 177.7(6)
C6 C7 C9 C8 -2.1(10)
N6 Mn1 N2 C14 98.1(5)
N4 Mn1 N2 C14 -78.8(5)
N1 Mn1 N2 C14 0.4(6)
N5 Mn1 N2 C14 -163.1(5)
N3 Mn1 N2 C14 -146.6(6)
N6 Mn1 N2 C10 -81.4(4)
N4 Mn1 N2 C10 101.6(4)
N1 Mn1 N2 C10 -179.2(4)
N5 Mn1 N2 C10 17.3(4)
N3 Mn1 N2 C10 33.9(8)
C14 N2 C10 C11 0.2(9)
Mn1 N2 C10 C11 179.8(5)
C14 N2 C10 C21 -176.9(5)
Mn1 N2 C10 C21 2.7(6)
N2 C10 C11 C12 -2.5(10)
C21 C10 C11 C12 174.3(6)
C10 C11 C12 C13 3.0(10)
C11 C12 C13 C14 -1.2(10)
C10 N2 C14 C13 1.7(9)
Mn1 N2 C14 C13 -177.8(4)
C12 C13 C14 N2 -1.3(10)
N6 Mn1 N3 C15 83.9(5)
N4 Mn1 N3 C15 -99.6(4)
N1 Mn1 N3 C15 -179.2(4)
N5 Mn1 N3 C15 -15.2(4)
N2 Mn1 N3 C15 -31.7(9)
N6 Mn1 N3 C19 -101.7(6)
N4 Mn1 N3 C19 74.8(5)
N1 Mn1 N3 C19 -4.8(6)
N5 Mn1 N3 C19 159.2(6)
N2 Mn1 N3 C19 142.7(6)
C19 N3 C15 C16 -0.6(10)
Mn1 N3 C15 C16 174.4(5)
C19 N3 C15 C22 178.8(5)
Mn1 N3 C15 C22 -6.1(7)
N3 C15 C16 C17 0.8(10)
C22 C15 C16 C17 -178.6(6)
C15 C16 C17 C18 -1.3(10)
C16 C17 C18 C19 1.6(11)
C15 N3 C19 C18 1.0(10)
Mn1 N3 C19 C18 -173.2(5)
C17 C18 C19 N3 -1.5(11)
C6 C7 N4 C20 4.9(10)
C9 C7 N4 C20 -174.9(6)
C6 C7 N4 Mn1 -177.4(6)
C9 C7 N4 Mn1 2.9(7)
N6 Mn1 N4 C20 155(4)
N1 Mn1 N4 C20 175.0(5)
N5 Mn1 N4 C20 -2.6(4)
N3 Mn1 N4 C20 78.5(5)
N2 Mn1 N4 C20 -82.8(5)
N6 Mn1 N4 C7 -23(4)
N1 Mn1 N4 C7 -2.8(4)
N5 Mn1 N4 C7 179.6(5)
N3 Mn1 N4 C7 -99.3(4)
N2 Mn1 N4 C7 99.3(4)
C7 N4 C20 O1 1.5(10)
Mn1 N4 C20 O1 -176.2(6)
C7 N4 C20 C23 -177.4(5)
Mn1 N4 C20 C23 4.9(7)
N6 Mn1 N5 C22 -59.8(4)
N4 Mn1 N5 C22 118.8(4)
N1 Mn1 N5 C22 110.5(9)
N3 Mn1 N5 C22 32.2(4)
N2 Mn1 N5 C22 -153.5(4)
N6 Mn1 N5 C21 61.0(4)
N4 Mn1 N5 C21 -120.4(4)
N1 Mn1 N5 C21 -128.8(8)
N3 Mn1 N5 C21 153.0(4)
N2 Mn1 N5 C21 -32.7(4)
N6 Mn1 N5 C23 -179.1(4)
N4 Mn1 N5 C23 -0.5(4)
N1 Mn1 N5 C23 -8.8(11)
N3 Mn1 N5 C23 -87.0(4)
N2 Mn1 N5 C23 87.3(4)
C22 N5 C21 C10 159.1(5)
C23 N5 C21 C10 -76.4(6)
Mn1 N5 C21 C10 42.7(6)
N2 C10 C21 N5 -30.4(7)
C11 C10 C21 N5 152.5(6)
C21 N5 C22 C15 -160.3(5)
C23 N5 C22 C15 75.2(6)
Mn1 N5 C22 C15 -43.3(5)
N3 C15 C22 N5 33.6(7)
C16 C15 C22 N5 -146.9(6)
C22 N5 C23 C20 -113.4(6)
C21 N5 C23 C20 120.8(6)
Mn1 N5 C23 C20 3.1(7)
O1 C20 C23 N5 175.8(6)
N4 C20 C23 N5 -5.1(8)
N4 Mn1 N6 O2 33(11)
N1 Mn1 N6 O2 13(8)
N5 Mn1 N6 O2 -169(8)
N3 Mn1 N6 O2 109(8)
N2 Mn1 N6 O2 -89(8)
C5 C4 N7 O3 -24.4(9)
C8 C4 N7 O3 156.3(6)
C5 C4 N7 O4 152.9(6)
C8 C4 N7 O4 -26.5(9)
